data_2217564
loop_
_publ_author_name
'Wen-Chang Lu'
'Jun Cao'
'Chen Cheng'
'Guang-Ao Yu'
'Sheng-Hua Liu'

_publ_section_title
;
 (+)-<i>N</i>-[2-(4-Chlorophenyl)propanoyl]bornane-10,2-sultam
;
_journal_coeditor_code IS2250
_journal_issue 2
_journal_name_full 'Acta Crystallographica Section E'
_journal_page_first o454
_journal_page_last o454
_journal_paper_doi 10.1107/S1600536807067980
_journal_volume 64
_journal_year 2008
_chemical_formula_iupac 'C19 H24 Cl N O3 S'
_chemical_formula_moiety 'C19 H24 Cl N O3 S'
_chemical_formula_sum 'C19 H24 Cl N O3 S'
_chemical_formula_weight 381.90
_chemical_name_systematic
;
(+)-<i>N</i>-[2-(4-Chlorophenyl)propanoyl]bornane-10,2-sultam
;
_space_group_IT_number 5
_symmetry_cell_setting monoclinic
_symmetry_space_group_name_Hall 'C 2y'
_symmetry_space_group_name_H-M 'C 1 2 1'
_atom_sites_solution_hydrogens geom
_atom_sites_solution_primary direct
_atom_sites_solution_secondary difmap
_audit_creation_method SHELXL-97
_cell_angle_alpha 90.00
_cell_angle_beta 107.4330(10)
_cell_angle_gamma 90.00
_cell_formula_units_Z 4
_cell_length_a 21.0863(16)
_cell_length_b 7.7948(6)
_cell_length_c 12.1020(10)
_cell_measurement_reflns_used 2555
_cell_measurement_temperature 295(2)
_cell_measurement_theta_max 25.98
_cell_measurement_theta_min 2.80
_cell_volume 1897.8(3)
_computing_cell_refinement 'SAINT-Plus (Bruker, 2001)'
_computing_data_collection 'SMART (Bruker, 2001)'
_computing_data_reduction 'SAINT-Plus (Bruker, 2001)'
_computing_molecular_graphics 'SHELXTL (Bruker, 2001)'
_computing_publication_material 'SHELXTL (Bruker, 2001)'
_computing_structure_refinement 'SHELXL97 (Sheldrick, 1997)'
_computing_structure_solution 'SHELXS97 (Sheldrick, 1997)'
_diffrn_ambient_temperature 295(2)
_diffrn_measured_fraction_theta_full 0.994
_diffrn_measured_fraction_theta_max 0.994
_diffrn_measurement_device_type 'Bruker SMART APEX CCD area-detector'
_diffrn_measurement_method '\f and \w'
_diffrn_radiation_monochromator graphite
_diffrn_radiation_source 'fine-focus sealed tube'
_diffrn_radiation_type MoK\a
_diffrn_radiation_wavelength 0.71073
_diffrn_reflns_av_R_equivalents 0.0316
_diffrn_reflns_av_sigmaI/netI 0.0417
_diffrn_reflns_limit_h_max 26
_diffrn_reflns_limit_h_min -25
_diffrn_reflns_limit_k_max 9
_diffrn_reflns_limit_k_min -9
_diffrn_reflns_limit_l_max 15
_diffrn_reflns_limit_l_min -14
_diffrn_reflns_number 5780
_diffrn_reflns_theta_full 27.00
_diffrn_reflns_theta_max 27.00
_diffrn_reflns_theta_min 1.76
_exptl_absorpt_coefficient_mu 0.329
_exptl_absorpt_correction_type none
_exptl_crystal_colour colorless
_exptl_crystal_density_diffrn 1.337
_exptl_crystal_density_method 'not measured'
_exptl_crystal_description block
_exptl_crystal_F_000 808
_exptl_crystal_size_max 0.30
_exptl_crystal_size_mid 0.20
_exptl_crystal_size_min 0.20
_refine_diff_density_max 0.335
_refine_diff_density_min -0.215
_refine_ls_abs_structure_details 'Flack (1983), 1503 Friedel pairs'
_refine_ls_abs_structure_Flack 0.270(10)
_refine_ls_extinction_method none
_refine_ls_goodness_of_fit_ref 1.101
_refine_ls_hydrogen_treatment constr
_refine_ls_matrix_type full
_refine_ls_number_parameters 229
_refine_ls_number_reflns 3715
_refine_ls_number_restraints 1
_refine_ls_restrained_S_all 1.101
_refine_ls_R_factor_all 0.0633
_refine_ls_R_factor_gt 0.0524
_refine_ls_shift/su_max 0.001
_refine_ls_shift/su_mean 0.000
_refine_ls_structure_factor_coef Fsqd
_refine_ls_weighting_details 'calc w=1/[\s^2^(Fo^2^)+(0.1128P)^2^+0.2113P] where P=(Fo^2^+2Fc^2^)/3'
_refine_ls_weighting_scheme calc
_refine_ls_wR_factor_gt 0.1506
_refine_ls_wR_factor_ref 0.1797
_reflns_number_gt 3146
_reflns_number_total 3715
_reflns_threshold_expression I>2\s(I)
_cod_data_source_file is2250.cif
_cod_data_source_block I
_cod_depositor_comments
;
The following automatic conversions were performed:
'_symmetry_cell_setting' value 'Monoclinic' changed to 'monoclinic'
according to '/home/saulius/struct/CIF-dictionaries/cif_core.dic'
dictionary named 'cif_core.dic' version 2.4.1 from 2010-06-29.

Automatic conversion script
Id: cif_fix_enum 1527 2010-12-29 10:47:43Z saulius 

The following automatic conversions were performed:

'_symmetry_cell_setting' value 'Monoclinic' changed to 'monoclinic'
according to /home/saulius/struct/CIF-dictionaries/cif_core.dic
dictionary named 'cif_core.dic' version 2.4.1 from 2010-06-29.

Automatic conversion script
Id: cif_fix_values 1715 2011-07-08 13:25:40Z adriana 
;
_cod_original_sg_symbol_H-M 'C 2'
_cod_database_code 2217564
_cod_database_fobs_code 2217564

loop_
_symmetry_equiv_pos_as_xyz
'x, y, z'
'-x, y, -z'
'x+1/2, y+1/2, z'
'-x+1/2, y+1/2, -z'

loop_
_atom_site_type_symbol
_atom_site_label
_atom_site_fract_x
_atom_site_fract_y
_atom_site_fract_z
_atom_site_U_iso_or_equiv
_atom_site_adp_type
_atom_site_calc_flag
_atom_site_refinement_flags
_atom_site_occupancy
C C1 0.41765(17) 0.1484(5) 0.2515(3) 0.0363(8) Uani d . 1
H H1 0.4074 0.1971 0.3188 0.044 Uiso calc R 1
C C2 0.3700(2) 0.2236(6) 0.1388(4) 0.0492(10) Uani d . 1
H H2A 0.3436 0.3165 0.1552 0.059 Uiso calc R 1
H H2B 0.3942 0.2647 0.0873 0.059 Uiso calc R 1
C C3 0.32641(19) 0.0678(7) 0.0869(4) 0.0501(10) Uani d . 1
H H3 0.3002 0.0816 0.0056 0.060 Uiso calc R 1
C C4 0.28491(19) 0.0218(7) 0.1686(4) 0.0568(12) Uani d . 1
H H4A 0.2497 -0.0582 0.1318 0.068 Uiso calc R 1
H H4B 0.2655 0.1236 0.1913 0.068 Uiso calc R 1
C C5 0.33625(18) -0.0616(6) 0.2743(4) 0.0463(10) Uani d . 1
H H5A 0.3387 -0.0004 0.3453 0.056 Uiso calc R 1
H H5B 0.3256 -0.1810 0.2829 0.056 Uiso calc R 1
C C6 0.40133(17) -0.0439(5) 0.2421(3) 0.0364(8) Uani d . 1
C C7 0.37733(19) -0.0803(6) 0.1092(3) 0.0486(10) Uani d . 1
C C8 0.4297(2) -0.0585(7) 0.0450(4) 0.0582(13) Uani d . 1
H H8A 0.4640 -0.1429 0.0721 0.087 Uiso calc R 1
H H8B 0.4488 0.0542 0.0595 0.087 Uiso calc R 1
H H8C 0.4090 -0.0731 -0.0367 0.087 Uiso calc R 1
C C9 0.3474(3) -0.2582(7) 0.0795(5) 0.0661(14) Uani d . 1
H H9A 0.3291 -0.2688 -0.0030 0.099 Uiso calc R 1
H H9B 0.3128 -0.2747 0.1150 0.099 Uiso calc R 1
H H9C 0.3813 -0.3433 0.1076 0.099 Uiso calc R 1
C C10 0.46138(18) -0.1414(5) 0.3168(4) 0.0421(9) Uani d . 1
H H10A 0.4653 -0.2514 0.2819 0.051 Uiso calc R 1
H H10B 0.4570 -0.1614 0.3933 0.051 Uiso calc R 1
C C11 0.5168(2) 0.3268(5) 0.2714(4) 0.0438(9) Uani d . 1
C C12 0.59037(19) 0.3421(6) 0.2804(4) 0.0511(11) Uani d . 1
H H12 0.6053 0.2315 0.2587 0.061 Uiso calc R 1
C C13 0.5985(3) 0.4787(9) 0.1933(5) 0.0770(15) Uani d . 1
H H13A 0.5714 0.4486 0.1168 0.115 Uiso calc R 1
H H13B 0.6443 0.4837 0.1947 0.115 Uiso calc R 1
H H13C 0.5851 0.5886 0.2142 0.115 Uiso calc R 1
C C14 0.63302(19) 0.3854(6) 0.4024(4) 0.0475(10) Uani d . 1
C C15 0.7005(2) 0.3585(7) 0.4306(5) 0.0612(13) Uani d . 1
H H15 0.7185 0.3183 0.3741 0.073 Uiso calc R 1
C C16 0.7427(2) 0.3902(9) 0.5418(5) 0.0722(16) Uani d . 1
H H16 0.7879 0.3674 0.5602 0.087 Uiso calc R 1
C C17 0.7166(2) 0.4547(6) 0.6224(4) 0.0513(11) Uani d . 1
C C18 0.6501(2) 0.4816(7) 0.5981(4) 0.0541(10) Uani d . 1
H H18 0.6327 0.5210 0.6555 0.065 Uiso calc R 1
C C19 0.6085(2) 0.4500(6) 0.4877(4) 0.0525(11) Uani d . 1
H H19 0.5633 0.4726 0.4706 0.063 Uiso calc R 1
Cl Cl1 0.76886(6) 0.4977(2) 0.76187(10) 0.0713(4) Uani d . 1
N N1 0.48941(14) 0.1662(4) 0.2660(3) 0.0379(7) Uani d . 1
O O1 0.57014(16) -0.0733(5) 0.2551(4) 0.0704(10) Uani d . 1
O O2 0.56815(15) 0.0226(5) 0.4436(3) 0.0658(9) Uani d . 1
O O3 0.48162(16) 0.4517(4) 0.2627(3) 0.0652(9) Uani d . 1
S S1 0.53270(4) -0.01249(12) 0.32646(8) 0.0425(3) Uani d . 1

loop_
_atom_site_aniso_label
_atom_site_aniso_U_11
_atom_site_aniso_U_22
_atom_site_aniso_U_33
_atom_site_aniso_U_12
_atom_site_aniso_U_13
_atom_site_aniso_U_23
C1 0.0282(16) 0.043(2) 0.0375(19) 0.0012(14) 0.0089(15) -0.0034(15)
C2 0.036(2) 0.055(3) 0.054(2) 0.0044(18) 0.0085(19) 0.0126(19)
C3 0.035(2) 0.070(3) 0.040(2) 0.0050(19) 0.0048(16) 0.0042(19)
C4 0.0293(17) 0.074(3) 0.064(3) -0.0003(19) 0.0094(18) -0.005(2)
C5 0.0349(19) 0.054(3) 0.050(2) -0.0066(16) 0.0133(17) -0.0024(18)
C6 0.0295(16) 0.042(2) 0.0350(17) -0.0029(14) 0.0053(13) -0.0059(15)
C7 0.0311(18) 0.068(3) 0.040(2) -0.0032(18) 0.0003(16) -0.0083(19)
C8 0.050(2) 0.086(4) 0.039(2) -0.003(2) 0.0138(17) -0.007(2)
C9 0.050(3) 0.078(4) 0.062(3) -0.019(2) 0.006(2) -0.027(3)
C10 0.0339(18) 0.042(2) 0.046(2) -0.0011(16) 0.0052(16) -0.0013(17)
C11 0.040(2) 0.040(2) 0.050(2) -0.0063(16) 0.0127(17) -0.0082(17)
C12 0.0341(19) 0.058(3) 0.064(3) -0.0119(18) 0.0193(19) -0.014(2)
C13 0.065(3) 0.094(4) 0.074(3) -0.021(3) 0.024(3) 0.007(4)
C14 0.040(2) 0.039(2) 0.069(3) -0.0104(16) 0.023(2) -0.0057(19)
C15 0.044(2) 0.073(3) 0.075(3) -0.001(2) 0.029(2) -0.020(3)
C16 0.032(2) 0.099(4) 0.082(4) 0.000(2) 0.011(2) -0.023(3)
C17 0.045(2) 0.053(3) 0.056(2) -0.0047(19) 0.0165(19) -0.002(2)
C18 0.045(2) 0.063(3) 0.060(2) -0.009(2) 0.0233(18) -0.009(2)
C19 0.0355(19) 0.049(3) 0.075(3) -0.0019(17) 0.0184(19) -0.009(2)
Cl1 0.0574(6) 0.0895(9) 0.0600(7) -0.0096(7) 0.0069(5) 0.0001(7)
N1 0.0274(14) 0.0417(17) 0.0414(17) -0.0041(13) 0.0053(13) -0.0031(13)
O1 0.0474(17) 0.065(2) 0.110(3) 0.0134(15) 0.0403(19) 0.0048(19)
O2 0.0575(18) 0.068(2) 0.0543(17) -0.0164(16) -0.0104(14) 0.0087(16)
O3 0.0473(16) 0.0416(19) 0.103(3) -0.0022(13) 0.0172(17) -0.0090(16)
S1 0.0290(4) 0.0460(5) 0.0476(5) 0.0002(4) 0.0041(3) 0.0030(5)

loop_
_atom_type_symbol
_atom_type_description
_atom_type_scat_dispersion_real
_atom_type_scat_dispersion_imag
_atom_type_scat_source
C C 0.0033 0.0016 'International Tables Vol C Tables 4.2.6.8 and 6.1.1.4'
H H 0.0000 0.0000 'International Tables Vol C Tables 4.2.6.8 and 6.1.1.4'
N N 0.0061 0.0033 'International Tables Vol C Tables 4.2.6.8 and 6.1.1.4'
O O 0.0106 0.0060 'International Tables Vol C Tables 4.2.6.8 and 6.1.1.4'
S S 0.1246 0.1234 'International Tables Vol C Tables 4.2.6.8 and 6.1.1.4'
Cl Cl 0.1484 0.1585 'International Tables Vol C Tables 4.2.6.8 and 6.1.1.4'

loop_
_geom_angle_atom_site_label_1
_geom_angle_atom_site_label_2
_geom_angle_atom_site_label_3
_geom_angle
_geom_angle_publ_flag
N1 C1 C6 107.4(3) no
N1 C1 C2 116.2(3) no
C6 C1 C2 103.4(3) no
N1 C1 H1 109.8 no
C6 C1 H1 109.8 no
C2 C1 H1 109.8 no
C3 C2 C1 102.2(3) no
C3 C2 H2A 111.3 no
C1 C2 H2A 111.3 no
C3 C2 H2B 111.3 no
C1 C2 H2B 111.3 no
H2A C2 H2B 109.2 no
C2 C3 C7 102.7(3) no
C2 C3 C4 107.8(4) no
C7 C3 C4 102.3(4) no
C2 C3 H3 114.3 no
C7 C3 H3 114.3 no
C4 C3 H3 114.3 no
C3 C4 C5 103.6(3) no
C3 C4 H4A 111.0 no
C5 C4 H4A 111.0 no
C3 C4 H4B 111.0 no
C5 C4 H4B 111.0 no
H4A C4 H4B 109.0 no
C6 C5 C4 102.0(3) no
C6 C5 H5A 111.4 no
C4 C5 H5A 111.4 no
C6 C5 H5B 111.4 no
C4 C5 H5B 111.4 no
H5A C5 H5B 109.2 no
C10 C6 C1 108.4(3) no
C10 C6 C5 116.8(3) no
C1 C6 C5 105.4(3) no
C10 C6 C7 118.5(3) no
C1 C6 C7 104.5(3) no
C5 C6 C7 101.9(3) no
C9 C7 C8 106.9(4) no
C9 C7 C3 115.0(4) no
C8 C7 C3 113.4(4) no
C9 C7 C6 113.1(4) no
C8 C7 C6 116.1(3) no
C3 C7 C6 92.2(3) no
C7 C8 H8A 109.5 no
C7 C8 H8B 109.5 no
H8A C8 H8B 109.5 no
C7 C8 H8C 109.5 no
H8A C8 H8C 109.5 no
H8B C8 H8C 109.5 no
C7 C9 H9A 109.5 no
C7 C9 H9B 109.5 no
H9A C9 H9B 109.5 no
C7 C9 H9C 109.5 no
H9A C9 H9C 109.5 no
H9B C9 H9C 109.5 no
C6 C10 S1 107.0(3) n
C6 C10 H10A 110.3 no
S1 C10 H10A 110.3 no
C6 C10 H10B 110.3 no
S1 C10 H10B 110.3 no
H10A C10 H10B 108.6 no
O3 C11 N1 119.5(4) no
O3 C11 C12 121.7(4) no
N1 C11 C12 118.6(4) no
C14 C12 C11 112.3(3) no
C14 C12 C13 110.8(4) no
C11 C12 C13 108.9(4) no
C14 C12 H12 108.2 no
C11 C12 H12 108.2 no
C13 C12 H12 108.2 no
C12 C13 H13A 109.5 no
C12 C13 H13B 109.5 no
H13A C13 H13B 109.5 no
C12 C13 H13C 109.5 no
H13A C13 H13C 109.5 no
H13B C13 H13C 109.5 no
C15 C14 C19 117.4(4) no
C15 C14 C12 118.3(4) no
C19 C14 C12 124.2(4) no
C14 C15 C16 121.6(4) no
C14 C15 H15 119.2 no
C16 C15 H15 119.2 no
C17 C16 C15 118.9(4) no
C17 C16 H16 120.5 no
C15 C16 H16 120.5 no
C16 C17 C18 121.1(4) no
C16 C17 Cl1 119.6(3) no
C18 C17 Cl1 119.3(3) no
C17 C18 C19 119.7(4) no
C17 C18 H18 120.1 no
C19 C18 H18 120.1 no
C14 C19 C18 121.1(4) no
C14 C19 H19 119.4 no
C18 C19 H19 119.4 no
C11 N1 C1 119.5(3) no
C11 N1 S1 124.2(3) no
C1 N1 S1 111.8(3) no
O1 S1 O2 116.8(2) no
O1 S1 N1 109.7(2) no
O2 S1 N1 109.0(2) no
O1 S1 C10 112.6(2) no
O2 S1 C10 110.9(2) no
N1 S1 C10 95.73(16) n

loop_
_geom_bond_atom_site_label_1
_geom_bond_atom_site_label_2
_geom_bond_distance
_geom_bond_publ_flag
C1 N1 1.477(4) n
C1 C6 1.535(6) no
C1 C2 1.547(5) no
C1 H1 0.9800 no
C2 C3 1.539(6) no
C2 H2A 0.9700 no
C2 H2B 0.9700 no
C3 C7 1.544(6) no
C3 C4 1.545(6) no
C3 H3 0.9800 no
C4 C5 1.549(6) no
C4 H4A 0.9700 no
C4 H4B 0.9700 no
C5 C6 1.541(5) no
C5 H5A 0.9700 no
C5 H5B 0.9700 no
C6 C10 1.521(5) no
C6 C7 1.561(5) no
C7 C9 1.522(7) no
C7 C8 1.538(6) no
C8 H8A 0.9600 no
C8 H8B 0.9600 no
C8 H8C 0.9600 no
C9 H9A 0.9600 no
C9 H9B 0.9600 no
C9 H9C 0.9600 no
C10 S1 1.783(4) n
C10 H10A 0.9700 no
C10 H10B 0.9700 no
C11 O3 1.209(5) n
C11 N1 1.371(5) n
C11 C12 1.528(5) no
C12 C14 1.518(6) no
C12 C13 1.544(8) no
C12 H12 0.9800 no
C13 H13A 0.9600 no
C13 H13B 0.9600 no
C13 H13C 0.9600 no
C14 C15 1.377(6) no
C14 C19 1.380(6) no
C15 C16 1.395(7) no
C15 H15 0.9300 no
C16 C17 1.351(7) no
C16 H16 0.9300 no
C17 C18 1.360(6) no
C17 Cl1 1.749(4) no
C18 C19 1.384(6) no
C18 H18 0.9300 no
C19 H19 0.9300 no
N1 S1 1.706(3) n
O1 S1 1.415(4) n
O2 S1 1.417(3) n

loop_
_geom_hbond_atom_site_label_D
_geom_hbond_atom_site_label_H
_geom_hbond_atom_site_label_A
_geom_hbond_site_symmetry_A
_geom_hbond_distance_DH
_geom_hbond_distance_HA
_geom_hbond_distance_DA
_geom_hbond_angle_DHA
_geom_hbond_publ_flag
C8 H8B N1 . 0.96 2.54 3.129(6) 119.6 yes
C19 H19 O3 . 0.93 2.59 3.196(6) 122.8 yes
C12 H12 O1 . 0.98 2.49 3.268(6) 136.7 yes
C10 H10A O3 1_545 0.97 2.36 3.292(5) 160.6 yes

loop_
_geom_torsion_atom_site_label_1
_geom_torsion_atom_site_label_2
_geom_torsion_atom_site_label_3
_geom_torsion_atom_site_label_4
_geom_torsion
_geom_torsion_publ_flag
N1 C1 C2 C3 124.3(3) no
C6 C1 C2 C3 6.9(4) n
C1 C2 C3 C7 -41.2(4) no
C1 C2 C3 C4 66.3(4) no
C2 C3 C4 C5 -73.6(4) no
C7 C3 C4 C5 34.3(4) no
C3 C4 C5 C6 2.8(5) n
N1 C1 C6 C10 33.0(4) n
C2 C1 C6 C10 156.4(3) no
N1 C1 C6 C5 158.8(3) no
C2 C1 C6 C5 -77.8(3) no
N1 C1 C6 C7 -94.3(3) no
C2 C1 C6 C7 29.1(4) no
C4 C5 C6 C10 -169.3(4) no
C4 C5 C6 C1 70.3(4) no
C4 C5 C6 C7 -38.6(4) no
C2 C3 C7 C9 173.1(4) no
C4 C3 C7 C9 61.4(5) no
C2 C3 C7 C8 -63.5(4) no
C4 C3 C7 C8 -175.2(3) no
C2 C3 C7 C6 56.3(4) no
C4 C3 C7 C6 -55.5(3) no
C10 C6 C7 C9 69.0(5) no
C1 C6 C7 C9 -170.2(4) no
C5 C6 C7 C9 -60.7(4) no
C10 C6 C7 C8 -55.2(5) no
C1 C6 C7 C8 65.6(5) no
C5 C6 C7 C8 175.1(4) no
C10 C6 C7 C3 -172.6(3) no
C1 C6 C7 C3 -51.8(3) no
C5 C6 C7 C3 57.7(4) no
C1 C6 C10 S1 -26.2(4) n
C5 C6 C10 S1 -145.0(3) no
C7 C6 C10 S1 92.5(4) no
O3 C11 C12 C14 80.8(5) no
N1 C11 C12 C14 -103.2(4) n
O3 C11 C12 C13 -42.4(6) no
N1 C11 C12 C13 133.6(4) n
C11 C12 C14 C15 163.0(4) no
C13 C12 C14 C15 -75.0(6) n
C11 C12 C14 C19 -16.9(6) no
C13 C12 C14 C19 105.2(5) n
C19 C14 C15 C16 1.9(8) no
C12 C14 C15 C16 -178.0(5) no
C14 C15 C16 C17 -2.4(9) no
C15 C16 C17 C18 3.0(9) no
C15 C16 C17 Cl1 -179.2(4) no
C16 C17 C18 C19 -3.0(8) no
Cl1 C17 C18 C19 179.2(4) no
C15 C14 C19 C18 -1.9(7) no
C12 C14 C19 C18 178.0(5) no
C17 C18 C19 C14 2.4(8) no
O3 C11 N1 C1 -1.0(6) no
C12 C11 N1 C1 -177.0(3) no
O3 C11 N1 S1 -155.2(4) no
C12 C11 N1 S1 28.7(5) no
C6 C1 N1 C11 177.1(3) no
C2 C1 N1 C11 61.9(5) no
C6 C1 N1 S1 -25.7(4) n
C2 C1 N1 S1 -140.9(3) no
C11 N1 S1 O1 -78.3(4) no
C1 N1 S1 O1 125.7(3) no
C11 N1 S1 O2 50.7(4) no
C1 N1 S1 O2 -105.2(3) no
C11 N1 S1 C10 165.1(3) no
C1 N1 S1 C10 9.2(3) n
C6 C10 S1 O1 -103.7(3) no
C6 C10 S1 O2 123.2(3) no
C6 C10 S1 N1 10.3(3) n

loop_
_cod_related_entry_id
_cod_related_entry_database
_cod_related_entry_code
1 ChemSpider 21195560
